data_1552827
loop_
_publ_author_name
'Hu, Jianwen'
'Kan, Chao'
'Wang, Haobing'
'Ma, Haiyan'

_publ_section_title
;
 Highly Active Chiral Oxazolinyl Aminophenolate Magnesium Initiators for
 Isoselective Ring-Opening Polymerization of rac-Lactide: Dinuclearity
 Induced Enantiomorphic Site Control
;
_journal_issue 14
_journal_name_full Macromolecules
_journal_page_first 5304
_journal_paper_doi 10.1021/acs.macromol.8b00924
_journal_volume 51
_journal_year 2018
_chemical_formula_sum 'C47 H57 Mg N3 O2 Si2'
_chemical_formula_weight 776.44
_space_group_crystal_system monoclinic
_space_group_IT_number 14
_space_group_name_Hall '-P 2ybc'
_space_group_name_H-M_alt 'P 1 21/c 1'
_atom_sites_solution_hydrogens geom
_audit_creation_method SHELXL-2013
_cell_angle_alpha 90
_cell_angle_beta 97.419(3)
_cell_angle_gamma 90
_cell_formula_units_Z 4
_cell_length_a 15.801(2)
_cell_length_b 13.9759(18)
_cell_length_c 19.829(3)
_cell_measurement_reflns_used 2687
_cell_measurement_temperature 133(2)
_cell_measurement_theta_max 50.117
_cell_measurement_theta_min 4.575
_cell_volume 4342.2(10)
_computing_cell_refinement 'Bruker SAINT'
_computing_data_collection 'Bruker APEX2'
_computing_data_reduction 'Bruker SAINT'
_computing_molecular_graphics 'Bruker SHELXTL'
_computing_publication_material 'Bruker SHELXTL'
_computing_structure_refinement 'SHELXL-2013 (Sheldrick, 2013)'
_computing_structure_solution 'SHELXS-97 (Sheldrick, 2008)'
_diffrn_ambient_temperature 133(2)
_diffrn_measured_fraction_theta_full 1.000
_diffrn_measured_fraction_theta_max 1.000
_diffrn_measurement_device_type 'Bruker APEX-II CCD'
_diffrn_measurement_method '\f and \w scans'
_diffrn_radiation_type MoK\a
_diffrn_radiation_wavelength 0.71073
_diffrn_reflns_av_R_equivalents 0.0952
_diffrn_reflns_av_unetI/netI 0.0917
_diffrn_reflns_Laue_measured_fraction_full 1.000
_diffrn_reflns_Laue_measured_fraction_max 1.000
_diffrn_reflns_limit_h_max 19
_diffrn_reflns_limit_h_min -17
_diffrn_reflns_limit_k_max 17
_diffrn_reflns_limit_k_min -17
_diffrn_reflns_limit_l_max 24
_diffrn_reflns_limit_l_min -24
_diffrn_reflns_number 31254
_diffrn_reflns_point_group_measured_fraction_full 1.000
_diffrn_reflns_point_group_measured_fraction_max 1.000
_diffrn_reflns_theta_full 25.242
_diffrn_reflns_theta_max 26.000
_diffrn_reflns_theta_min 1.788
_exptl_absorpt_coefficient_mu 0.137
_exptl_absorpt_correction_T_max 0.7456
_exptl_absorpt_correction_T_min 0.6365
_exptl_absorpt_correction_type multi-scan
_exptl_absorpt_process_details sadabs
_exptl_crystal_colour colorless
_exptl_crystal_density_diffrn 1.188
_exptl_crystal_description prismatic
_exptl_crystal_F_000 1664
_exptl_crystal_size_max 0.210
_exptl_crystal_size_mid 0.170
_exptl_crystal_size_min 0.130
_refine_diff_density_max 0.324
_refine_diff_density_min -0.291
_refine_diff_density_rms 0.054
_refine_ls_extinction_method none
_refine_ls_goodness_of_fit_ref 1.003
_refine_ls_hydrogen_treatment constr
_refine_ls_matrix_type full
_refine_ls_number_parameters 557
_refine_ls_number_reflns 8546
_refine_ls_number_restraints 72
_refine_ls_restrained_S_all 1.002
_refine_ls_R_factor_all 0.1123
_refine_ls_R_factor_gt 0.0520
_refine_ls_shift/su_max 0.000
_refine_ls_shift/su_mean 0.000
_refine_ls_structure_factor_coef Fsqd
_refine_ls_weighting_details 'w=1/[\s^2^(Fo^2^)+(0.0458P)^2^+1.1818P] where P=(Fo^2^+2Fc^2^)/3'
_refine_ls_weighting_scheme calc
_refine_ls_wR_factor_gt 0.1023
_refine_ls_wR_factor_ref 0.1285
_reflns_Friedel_coverage 0.000
_reflns_number_gt 5012
_reflns_number_total 8546
_reflns_threshold_expression 'I > 2\s(I)'
_cod_data_source_file ma8b00924_si_002.cif
_cod_data_source_block mo_dm15738_0m
_cod_original_cell_volume 4342.3(10)
_cod_original_sg_symbol_H-M 'P 21/c'
_cod_database_code 1552827
_shelx_space_group_comment
; 
The symmetry employed for this shelxl refinement is uniquely defined 
by the following loop, which should always be used as a source of 
symmetry information in preference to the above space-group names. 
They are only intended as comments. 
;
_shelx_estimated_absorpt_t_min 0.972
_shelx_estimated_absorpt_t_max 0.982
_shelxl_version_number 2013-4
_olex2_submission_special_instructions 'No special instructions were received'

loop_
_space_group_symop_operation_xyz
'x, y, z'
'-x, y+1/2, -z+1/2'
'-x, -y, -z'
'x, -y-1/2, z-1/2'

loop_
_atom_site_label
_atom_site_type_symbol
_atom_site_fract_x
_atom_site_fract_y
_atom_site_fract_z
_atom_site_U_iso_or_equiv
_atom_site_adp_type
_atom_site_occupancy
_atom_site_site_symmetry_order
_atom_site_calc_flag
_atom_site_refinement_flags_posn
_atom_site_refinement_flags_adp
_atom_site_refinement_flags_occupancy
_atom_site_disorder_assembly
_atom_site_disorder_group
Mg1 Mg 0.25067(6) 0.92560(6) 0.27866(5) 0.0283(2) Uani 1 1 d . . . . .
Si1 Si 0.29264(6) 0.73069(6) 0.34370(4) 0.0306(2) Uani 1 1 d . . . . .
Si2 Si 0.44522(6) 0.85449(6) 0.33390(5) 0.0358(2) Uani 1 1 d . . . . .
O1 O 0.13231(11) 0.91003(12) 0.28293(9) 0.0234(4) Uani 1 1 d . . . . .
O2 O 0.24626(13) 1.21106(13) 0.22704(10) 0.0327(5) Uani 1 1 d . . . . .
N1 N 0.21904(15) 0.96502(15) 0.16931(12) 0.0296(6) Uani 1 1 d . . . . .
N2 N 0.27717(15) 1.07444(16) 0.28338(12) 0.0293(6) Uani 1 1 d . . . . .
N3 N 0.33917(15) 0.83231(16) 0.31703(12) 0.0319(6) Uani 1 1 d . . . . .
C1 C -0.01786(17) 0.93943(17) 0.26232(12) 0.0197(6) Uani 1 1 d . . . . .
C2 C -0.08897(18) 0.95131(17) 0.21467(13) 0.0222(6) Uani 1 1 d . . . . .
H2 H -0.1423 0.9641 0.2302 0.027 Uiso 1 1 calc R U . . .
C3 C -0.08610(18) 0.94541(17) 0.14473(13) 0.0236(6) Uani 1 1 d . . . . .
C4 C -0.00783(19) 0.92790(18) 0.12358(13) 0.0255(6) Uani 1 1 d . . . . .
H4 H -0.0042 0.9239 0.0762 0.031 Uiso 1 1 calc R U . . .
C5 C 0.06549(18) 0.91595(17) 0.16888(13) 0.0226(6) Uani 1 1 d . . . . .
C6 C 0.06243(18) 0.92094(17) 0.23944(13) 0.0215(6) Uani 1 1 d . . . . .
C7 C 0.14898(18) 0.89779(19) 0.14224(13) 0.0275(7) Uani 1 1 d . . . . .
H7A H 0.1675 0.8315 0.1540 0.033 Uiso 1 1 calc R U . . .
H7B H 0.1399 0.9028 0.0920 0.033 Uiso 1 1 calc R U . . .
C8 C 0.1892(2) 1.06498(18) 0.17179(14) 0.0333(7) Uani 1 1 d . . . . .
H8A H 0.1960 1.0979 0.1286 0.040 Uiso 1 1 calc R U . . .
H8B H 0.1280 1.0661 0.1777 0.040 Uiso 1 1 calc R U . . .
C9 C 0.23967(19) 1.11475(19) 0.22919(15) 0.0291(7) Uani 1 1 d . . . . .
C10 C 0.29348(19) 1.2344(2) 0.28910(15) 0.0296(7) Uani 1 1 d . . . . .
C11 C 0.31341(18) 1.1509(2) 0.32412(15) 0.0306(7) Uani 1 1 d . . . . .
C12 C 0.35976(19) 1.1534(2) 0.38774(16) 0.0364(8) Uani 1 1 d . . . . .
H12 H 0.3749 1.0965 0.4126 0.044 Uiso 1 1 calc R U . . .
C13 C 0.3833(2) 1.2425(2) 0.41378(17) 0.0396(8) Uani 1 1 d . . . . .
H13 H 0.4145 1.2471 0.4579 0.047 Uiso 1 1 calc R U . . .
C14 C 0.36228(19) 1.3260(2) 0.37671(17) 0.0380(8) Uani 1 1 d . . . . .
H14 H 0.3804 1.3859 0.3961 0.046 Uiso 1 1 calc R U . . .
C15 C 0.31621(19) 1.3242(2) 0.31299(16) 0.0338(7) Uani 1 1 d . . . . .
H15 H 0.3013 1.3806 0.2875 0.041 Uiso 1 1 calc R U . . .
C16 C -0.16425(19) 0.9627(2) 0.09413(14) 0.0324(7) Uani 1 1 d . . . . .
H16A H -0.1728 1.0317 0.0876 0.049 Uiso 1 1 calc R U . . .
H16B H -0.2142 0.9349 0.1113 0.049 Uiso 1 1 calc R U . . .
H16C H -0.1565 0.9329 0.0506 0.049 Uiso 1 1 calc R U . . .
C17 C 0.3006(3) 0.9563(4) 0.1372(2) 0.0307(11) Uani 0.7 1 d . U P A 1
H17 H 0.3444 0.9973 0.1643 0.037 Uiso 0.7 1 calc R U P A 1
C18 C 0.3348(4) 0.8541(4) 0.1409(2) 0.0326(11) Uani 0.7 1 d . U P A 1
H18A H 0.2943 0.8117 0.1128 0.039 Uiso 0.7 1 calc R U P A 1
H18B H 0.3400 0.8312 0.1885 0.039 Uiso 0.7 1 calc R U P A 1
C19 C 0.4218(3) 0.8493(3) 0.1155(2) 0.0386(10) Uani 0.7 1 d . U P A 1
H19A H 0.4636 0.8872 0.1461 0.046 Uiso 0.7 1 calc R U P A 1
H19B H 0.4417 0.7821 0.1166 0.046 Uiso 0.7 1 calc R U P A 1
C20 C 0.4172(3) 0.8874(4) 0.0442(2) 0.0377(10) Uani 0.7 1 d . U P A 1
H20A H 0.3813 0.8444 0.0128 0.045 Uiso 0.7 1 calc R U P A 1
H20B H 0.4752 0.8883 0.0304 0.045 Uiso 0.7 1 calc R U P A 1
C21 C 0.3805(3) 0.9869(4) 0.0389(2) 0.0387(10) Uani 0.7 1 d . U P A 1
H21A H 0.3748 1.0082 -0.0091 0.046 Uiso 0.7 1 calc R U P A 1
H21B H 0.4200 1.0313 0.0662 0.046 Uiso 0.7 1 calc R U P A 1
C22 C 0.2928(3) 0.9909(3) 0.0642(2) 0.0357(9) Uani 0.7 1 d . U P A 1
H22A H 0.2710 1.0574 0.0614 0.043 Uiso 0.7 1 calc R U P A 1
H22B H 0.2519 0.9501 0.0352 0.043 Uiso 0.7 1 calc R U P A 1
C17' C 0.2742(7) 0.9614(9) 0.1103(6) 0.0277(18) Uani 0.3 1 d . U P A 2
H17' H 0.2369 0.9670 0.0657 0.033 Uiso 0.3 1 calc R U P A 2
C18' C 0.3182(8) 0.8659(10) 0.1150(5) 0.0298(19) Uani 0.3 1 d . U P A 2
H18C H 0.2750 0.8147 0.1059 0.036 Uiso 0.3 1 calc R U P A 2
H18D H 0.3475 0.8569 0.1617 0.036 Uiso 0.3 1 calc R U P A 2
C19' C 0.3832(7) 0.8569(8) 0.0648(6) 0.0319(17) Uani 0.3 1 d . U P A 2
H19C H 0.3528 0.8517 0.0180 0.038 Uiso 0.3 1 calc R U P A 2
H19D H 0.4172 0.7980 0.0747 0.038 Uiso 0.3 1 calc R U P A 2
C20' C 0.4437(7) 0.9448(8) 0.0693(5) 0.0334(16) Uani 0.3 1 d . U P A 2
H20C H 0.4821 0.9422 0.1129 0.040 Uiso 0.3 1 calc R U P A 2
H20D H 0.4796 0.9411 0.0320 0.040 Uiso 0.3 1 calc R U P A 2
C21' C 0.3977(7) 1.0378(8) 0.0648(5) 0.0316(16) Uani 0.3 1 d . U P A 2
H21C H 0.3647 1.0445 0.0191 0.038 Uiso 0.3 1 calc R U P A 2
H21D H 0.4396 1.0908 0.0711 0.038 Uiso 0.3 1 calc R U P A 2
C22' C 0.3374(6) 1.0447(7) 0.1187(5) 0.0287(16) Uani 0.3 1 d . U P A 2
H22C H 0.3061 1.1061 0.1140 0.034 Uiso 0.3 1 calc R U P A 2
H22D H 0.3706 1.0425 0.1646 0.034 Uiso 0.3 1 calc R U P A 2
C23 C -0.01939(17) 0.94897(18) 0.33977(12) 0.0203(6) Uani 1 1 d . . . . .
C24 C -0.10847(18) 0.97891(18) 0.35762(13) 0.0229(6) Uani 1 1 d . . . . .
C25 C -0.17612(19) 0.9144(2) 0.34544(13) 0.0286(7) Uani 1 1 d . . . . .
H25 H -0.1669 0.8547 0.3247 0.034 Uiso 1 1 calc R U . . .
C26 C -0.25579(19) 0.9348(2) 0.36271(15) 0.0349(7) Uani 1 1 d . . . . .
H26 H -0.3008 0.8899 0.3529 0.042 Uiso 1 1 calc R U . . .
C27 C -0.2707(2) 1.0203(2) 0.39432(14) 0.0358(8) Uani 1 1 d . . . . .
H27 H -0.3256 1.0348 0.4061 0.043 Uiso 1 1 calc R U . . .
C28 C -0.2044(2) 1.0834(2) 0.40822(14) 0.0332(7) Uani 1 1 d . . . . .
H28 H -0.2133 1.1419 0.4308 0.040 Uiso 1 1 calc R U . . .
C29 C -0.12451(18) 1.06316(19) 0.38973(13) 0.0259(7) Uani 1 1 d . . . . .
H29 H -0.0798 1.1085 0.3995 0.031 Uiso 1 1 calc R U . . .
C30 C -0.00117(16) 0.85181(17) 0.37542(13) 0.0200(6) Uani 1 1 d . . . . .
C31 C 0.01122(17) 0.76850(18) 0.33987(13) 0.0233(6) Uani 1 1 d . . . . .
H31 H 0.0139 0.7719 0.2923 0.028 Uiso 1 1 calc R U . . .
C32 C 0.01977(18) 0.68081(19) 0.37215(14) 0.0270(7) Uani 1 1 d . . . . .
H32 H 0.0282 0.6248 0.3467 0.032 Uiso 1 1 calc R U . . .
C33 C 0.01617(19) 0.67394(19) 0.44102(14) 0.0289(7) Uani 1 1 d . . . . .
H33 H 0.0223 0.6136 0.4632 0.035 Uiso 1 1 calc R U . . .
C34 C 0.00347(19) 0.75606(19) 0.47741(14) 0.0297(7) Uani 1 1 d . . . . .
H34 H 0.0012 0.7522 0.5250 0.036 Uiso 1 1 calc R U . . .
C35 C -0.00593(17) 0.84346(19) 0.44504(13) 0.0256(6) Uani 1 1 d . . . . .
H35 H -0.0158 0.8990 0.4705 0.031 Uiso 1 1 calc R U . . .
C36 C 0.04564(17) 1.02847(18) 0.36422(12) 0.0208(6) Uani 1 1 d . . . . .
C37 C 0.04047(18) 1.11446(18) 0.32833(13) 0.0258(7) Uani 1 1 d . . . . .
H37 H -0.0002 1.1205 0.2889 0.031 Uiso 1 1 calc R U . . .
C38 C 0.09268(19) 1.19076(19) 0.34846(14) 0.0282(7) Uani 1 1 d . . . . .
H38 H 0.0879 1.2488 0.3233 0.034 Uiso 1 1 calc R U . . .
C39 C 0.15217(18) 1.18221(19) 0.40573(14) 0.0281(7) Uani 1 1 d . . . . .
H39 H 0.1878 1.2348 0.4207 0.034 Uiso 1 1 calc R U . . .
C40 C 0.15960(19) 1.0974(2) 0.44087(14) 0.0297(7) Uani 1 1 d . . . . .
H40 H 0.2011 1.0912 0.4798 0.036 Uiso 1 1 calc R U . . .
C41 C 0.10716(17) 1.02126(19) 0.42002(13) 0.0239(6) Uani 1 1 d . . . . .
H41 H 0.1135 0.9628 0.4445 0.029 Uiso 1 1 calc R U . . .
C42 C 0.2089(2) 0.6852(2) 0.27630(15) 0.0370(8) Uani 1 1 d . . . . .
H42A H 0.1674 0.7361 0.2630 0.056 Uiso 1 1 calc R U . . .
H42B H 0.1797 0.6305 0.2939 0.056 Uiso 1 1 calc R U . . .
H42C H 0.2356 0.6652 0.2366 0.056 Uiso 1 1 calc R U . . .
C43 C 0.2420(2) 0.7570(2) 0.42170(15) 0.0349(7) Uani 1 1 d . . . . .
H43A H 0.2846 0.7845 0.4566 0.052 Uiso 1 1 calc R U . . .
H43B H 0.2194 0.6977 0.4388 0.052 Uiso 1 1 calc R U . . .
H43C H 0.1952 0.8028 0.4106 0.052 Uiso 1 1 calc R U . . .
C44 C 0.3671(2) 0.6255(2) 0.36259(18) 0.0457(9) Uani 1 1 d . . . . .
H44A H 0.3884 0.6050 0.3206 0.069 Uiso 1 1 calc R U . . .
H44B H 0.3362 0.5726 0.3808 0.069 Uiso 1 1 calc R U . . .
H44C H 0.4152 0.6444 0.3961 0.069 Uiso 1 1 calc R U . . .
C45 C 0.4829(2) 0.8630(3) 0.42692(17) 0.0582(10) Uani 1 1 d . . . . .
H45A H 0.4537 0.9161 0.4465 0.087 Uiso 1 1 calc R U . . .
H45B H 0.5446 0.8742 0.4339 0.087 Uiso 1 1 calc R U . . .
H45C H 0.4701 0.8030 0.4492 0.087 Uiso 1 1 calc R U . . .
C46 C 0.5143(2) 0.7628(2) 0.29911(19) 0.0522(10) Uani 1 1 d . . . . .
H46A H 0.5121 0.7029 0.3245 0.078 Uiso 1 1 calc R U . . .
H46B H 0.5733 0.7860 0.3036 0.078 Uiso 1 1 calc R U . . .
H46C H 0.4938 0.7514 0.2510 0.078 Uiso 1 1 calc R U . . .
C47 C 0.4769(2) 0.9697(2) 0.29639(16) 0.0398(8) Uani 1 1 d . . . . .
H47A H 0.4592 0.9692 0.2472 0.060 Uiso 1 1 calc R U . . .
H47B H 0.5390 0.9772 0.3054 0.060 Uiso 1 1 calc R U . . .
H47C H 0.4492 1.0231 0.3169 0.060 Uiso 1 1 calc R U . . .

loop_
_atom_site_aniso_label
_atom_site_aniso_U_11
_atom_site_aniso_U_22
_atom_site_aniso_U_33
_atom_site_aniso_U_23
_atom_site_aniso_U_13
_atom_site_aniso_U_12
Mg1 0.0257(6) 0.0217(5) 0.0379(6) 0.0045(4) 0.0060(4) 0.0012(4)
Si1 0.0308(5) 0.0232(4) 0.0387(5) 0.0049(4) 0.0080(4) 0.0032(4)
Si2 0.0264(5) 0.0347(5) 0.0461(5) 0.0106(4) 0.0037(4) 0.0015(4)
O1 0.0250(11) 0.0229(10) 0.0225(10) 0.0019(8) 0.0032(8) 0.0016(8)
O2 0.0437(14) 0.0208(10) 0.0349(12) 0.0026(9) 0.0101(10) -0.0021(9)
N1 0.0329(15) 0.0214(12) 0.0373(14) 0.0015(11) 0.0154(12) -0.0001(11)
N2 0.0297(15) 0.0233(12) 0.0362(14) 0.0032(11) 0.0093(11) -0.0006(11)
N3 0.0256(14) 0.0257(13) 0.0447(15) 0.0083(11) 0.0063(11) 0.0017(11)
C1 0.0263(16) 0.0140(13) 0.0191(14) -0.0005(11) 0.0035(12) -0.0001(12)
C2 0.0266(16) 0.0160(13) 0.0242(15) -0.0021(11) 0.0041(12) 0.0008(12)
C3 0.0343(18) 0.0132(13) 0.0215(14) -0.0013(11) -0.0034(13) -0.0003(12)
C4 0.0390(19) 0.0191(14) 0.0190(14) -0.0012(12) 0.0059(13) -0.0008(13)
C5 0.0316(17) 0.0149(13) 0.0219(14) -0.0004(11) 0.0060(12) 0.0009(12)
C6 0.0269(16) 0.0146(13) 0.0227(14) 0.0004(11) 0.0024(12) -0.0016(12)
C7 0.0373(19) 0.0248(15) 0.0218(15) -0.0008(12) 0.0096(13) 0.0008(14)
C8 0.048(2) 0.0235(15) 0.0297(16) 0.0057(13) 0.0107(14) 0.0019(15)
C9 0.0344(19) 0.0195(14) 0.0358(17) 0.0034(13) 0.0135(14) 0.0012(13)
C10 0.0275(17) 0.0269(16) 0.0354(17) 0.0020(14) 0.0079(14) 0.0016(14)
C11 0.0225(17) 0.0251(15) 0.0454(19) 0.0009(14) 0.0093(14) -0.0011(13)
C12 0.0263(18) 0.0312(17) 0.051(2) 0.0053(15) 0.0001(15) 0.0008(14)
C13 0.0287(19) 0.0374(19) 0.051(2) 0.0008(16) -0.0027(15) 0.0004(15)
C14 0.0279(19) 0.0308(17) 0.055(2) -0.0071(16) 0.0038(16) -0.0027(14)
C15 0.0313(19) 0.0251(16) 0.046(2) 0.0004(14) 0.0095(15) 0.0009(14)
C16 0.041(2) 0.0275(16) 0.0273(16) 0.0004(13) -0.0021(14) -0.0010(14)
C17 0.032(2) 0.039(2) 0.023(2) 0.0011(19) 0.0098(18) -0.0001(19)
C18 0.032(2) 0.042(2) 0.026(2) 0.002(2) 0.0097(19) 0.0070(19)
C19 0.033(2) 0.052(2) 0.032(2) -0.0003(18) 0.0092(18) 0.0066(19)
C20 0.033(2) 0.054(2) 0.027(2) 0.0023(19) 0.0086(18) 0.001(2)
C21 0.037(2) 0.052(2) 0.029(2) 0.0061(19) 0.0105(18) -0.005(2)
C22 0.037(2) 0.044(2) 0.0271(19) 0.0075(18) 0.0092(17) 0.0031(18)
C17' 0.024(4) 0.037(4) 0.023(4) 0.002(3) 0.008(3) -0.009(3)
C18' 0.025(4) 0.041(4) 0.025(4) 0.001(4) 0.010(3) -0.005(3)
C19' 0.028(4) 0.043(4) 0.026(4) 0.002(3) 0.010(3) -0.005(3)
C20' 0.028(4) 0.046(4) 0.027(3) 0.000(3) 0.008(3) -0.009(3)
C21' 0.026(4) 0.045(4) 0.026(3) 0.001(3) 0.008(3) -0.015(3)
C22' 0.023(3) 0.040(3) 0.024(3) 0.001(3) 0.006(3) -0.012(3)
C23 0.0231(16) 0.0198(14) 0.0185(14) -0.0006(11) 0.0052(11) 0.0007(12)
C24 0.0274(17) 0.0237(14) 0.0176(14) 0.0010(11) 0.0028(12) 0.0030(13)
C25 0.0330(18) 0.0278(15) 0.0254(15) -0.0020(13) 0.0053(13) -0.0010(14)
C26 0.0271(18) 0.0409(18) 0.0371(17) -0.0011(15) 0.0051(14) -0.0027(15)
C27 0.0303(19) 0.049(2) 0.0298(17) 0.0012(15) 0.0089(14) 0.0109(16)
C28 0.042(2) 0.0321(17) 0.0263(16) -0.0020(13) 0.0062(14) 0.0094(15)
C29 0.0321(18) 0.0239(15) 0.0214(14) -0.0011(12) 0.0018(13) 0.0038(13)
C30 0.0200(15) 0.0176(13) 0.0230(14) -0.0003(11) 0.0048(11) -0.0014(12)
C31 0.0262(16) 0.0242(14) 0.0198(14) -0.0006(12) 0.0037(12) -0.0017(13)
C32 0.0337(18) 0.0211(14) 0.0268(16) -0.0024(12) 0.0066(13) -0.0005(13)
C33 0.0385(19) 0.0209(15) 0.0278(16) 0.0052(12) 0.0065(13) -0.0005(13)
C34 0.0425(19) 0.0262(16) 0.0215(15) 0.0042(12) 0.0087(13) -0.0046(14)
C35 0.0311(17) 0.0205(14) 0.0258(15) -0.0023(12) 0.0056(12) -0.0018(13)
C36 0.0252(16) 0.0191(13) 0.0192(14) -0.0032(11) 0.0072(12) 0.0001(12)
C37 0.0325(18) 0.0223(14) 0.0226(15) -0.0013(12) 0.0034(13) 0.0012(13)
C38 0.0392(19) 0.0196(14) 0.0278(16) -0.0013(12) 0.0122(14) -0.0023(13)
C39 0.0305(18) 0.0234(15) 0.0320(17) -0.0066(13) 0.0102(14) -0.0085(13)
C40 0.0309(18) 0.0339(17) 0.0239(15) -0.0065(13) 0.0024(13) -0.0026(14)
C41 0.0296(17) 0.0224(14) 0.0209(14) -0.0016(12) 0.0078(12) 0.0001(13)
C42 0.041(2) 0.0278(16) 0.0438(19) 0.0007(14) 0.0123(15) -0.0015(15)
C43 0.0355(19) 0.0298(17) 0.0384(18) 0.0012(14) 0.0014(14) 0.0011(14)
C44 0.045(2) 0.0317(17) 0.062(2) 0.0124(16) 0.0138(18) 0.0065(16)
C45 0.046(2) 0.071(3) 0.054(2) 0.014(2) -0.0063(18) -0.009(2)
C46 0.033(2) 0.046(2) 0.079(3) 0.0141(19) 0.0147(19) 0.0059(17)
C47 0.0281(18) 0.0389(18) 0.052(2) 0.0079(16) 0.0020(15) -0.0021(15)

loop_
_atom_type_symbol
_atom_type_description
_atom_type_scat_dispersion_real
_atom_type_scat_dispersion_imag
_atom_type_scat_source
C C 0.0033 0.0016 'International Tables Vol C Tables 4.2.6.8 and 6.1.1.4'
H H 0.0000 0.0000 'International Tables Vol C Tables 4.2.6.8 and 6.1.1.4'
N N 0.0061 0.0033 'International Tables Vol C Tables 4.2.6.8 and 6.1.1.4'
O O 0.0106 0.0060 'International Tables Vol C Tables 4.2.6.8 and 6.1.1.4'
Mg Mg 0.0486 0.0363 'International Tables Vol C Tables 4.2.6.8 and 6.1.1.4'
Si Si 0.0817 0.0704 'International Tables Vol C Tables 4.2.6.8 and 6.1.1.4'

loop_
_geom_angle_atom_site_label_1
_geom_angle_atom_site_label_2
_geom_angle_atom_site_label_3
_geom_angle
O1 Mg1 N3 123.81(10)
O1 Mg1 N2 107.51(9)
N3 Mg1 N2 120.04(10)
O1 Mg1 N1 88.47(9)
N3 Mg1 N1 126.28(10)
N2 Mg1 N1 79.57(9)
O1 Mg1 C9 96.11(9)
N3 Mg1 C9 139.18(10)
N2 Mg1 C9 25.61(9)
N1 Mg1 C9 55.51(8)
N3 Si1 C42 110.72(13)
N3 Si1 C43 109.81(13)
C42 Si1 C43 108.66(14)
N3 Si1 C44 115.16(13)
C42 Si1 C44 104.04(14)
C43 Si1 C44 108.16(14)
N3 Si2 C45 112.80(15)
N3 Si2 C47 112.85(13)
C45 Si2 C47 105.71(16)
N3 Si2 C46 114.26(14)
C45 Si2 C46 106.30(17)
C47 Si2 C46 104.12(15)
C6 O1 Mg1 134.81(17)
C9 O2 C10 103.9(2)
C8 N1 C7 112.4(2)
C8 N1 C17 112.5(3)
C7 N1 C17 115.4(3)
C8 N1 C17' 105.6(5)
C7 N1 C17' 99.9(5)
C8 N1 Mg1 103.51(16)
C7 N1 Mg1 104.83(15)
C17 N1 Mg1 107.0(2)
C17' N1 Mg1 130.5(5)
C9 N2 C11 104.7(2)
C9 N2 Mg1 108.98(19)
C11 N2 Mg1 145.95(19)
Si2 N3 Si1 122.91(14)
Si2 N3 Mg1 125.72(13)
Si1 N3 Mg1 110.65(13)
C2 C1 C6 118.9(2)
C2 C1 C23 123.6(2)
C6 C1 C23 117.5(2)
C1 C2 C3 123.0(3)
C1 C2 H2 118.5
C3 C2 H2 118.5
C4 C3 C2 117.3(2)
C4 C3 C16 121.1(2)
C2 C3 C16 121.5(3)
C3 C4 C5 122.3(3)
C3 C4 H4 118.9
C5 C4 H4 118.9
C4 C5 C6 120.4(3)
C4 C5 C7 119.5(2)
C6 C5 C7 120.1(2)
O1 C6 C5 120.7(2)
O1 C6 C1 121.1(2)
C5 C6 C1 118.1(2)
N1 C7 C5 114.2(2)
N1 C7 H7A 108.7
C5 C7 H7A 108.7
N1 C7 H7B 108.7
C5 C7 H7B 108.7
H7A C7 H7B 107.6
C9 C8 N1 109.2(2)
C9 C8 H8A 109.8
N1 C8 H8A 109.8
C9 C8 H8B 109.8
N1 C8 H8B 109.8
H8A C8 H8B 108.3
N2 C9 O2 115.7(3)
N2 C9 C8 125.5(2)
O2 C9 C8 118.8(2)
N2 C9 Mg1 45.41(14)
O2 C9 Mg1 160.8(2)
C8 C9 Mg1 80.16(15)
C15 C10 C11 124.7(3)
C15 C10 O2 127.3(3)
C11 C10 O2 108.0(2)
C10 C11 C12 120.1(3)
C10 C11 N2 107.7(3)
C12 C11 N2 132.2(3)
C11 C12 C13 116.9(3)
C11 C12 H12 121.6
C13 C12 H12 121.6
C12 C13 C14 121.5(3)
C12 C13 H13 119.2
C14 C13 H13 119.2
C15 C14 C13 122.0(3)
C15 C14 H14 119.0
C13 C14 H14 119.0
C10 C15 C14 114.7(3)
C10 C15 H15 122.6
C14 C15 H15 122.6
C3 C16 H16A 109.5
C3 C16 H16B 109.5
H16A C16 H16B 109.5
C3 C16 H16C 109.5
H16A C16 H16C 109.5
H16B C16 H16C 109.5
N1 C17 C22 114.0(4)
N1 C17 C18 111.8(4)
C22 C17 C18 109.2(4)
N1 C17 H17 107.2
C22 C17 H17 107.2
C18 C17 H17 107.2
C17 C18 C19 110.8(4)
C17 C18 H18A 109.5
C19 C18 H18A 109.5
C17 C18 H18B 109.5
C19 C18 H18B 109.5
H18A C18 H18B 108.1
C20 C19 C18 111.0(4)
C20 C19 H19A 109.4
C18 C19 H19A 109.4
C20 C19 H19B 109.4
C18 C19 H19B 109.4
H19A C19 H19B 108.0
C19 C20 C21 111.4(4)
C19 C20 H20A 109.4
C21 C20 H20A 109.4
C19 C20 H20B 109.4
C21 C20 H20B 109.4
H20A C20 H20B 108.0
C20 C21 C22 111.5(4)
C20 C21 H21A 109.3
C22 C21 H21A 109.3
C20 C21 H21B 109.3
C22 C21 H21B 109.3
H21A C21 H21B 108.0
C17 C22 C21 109.6(4)
C17 C22 H22A 109.8
C21 C22 H22A 109.8
C17 C22 H22B 109.8
C21 C22 H22B 109.8
H22A C22 H22B 108.2
C18' C17' C22' 112.3(10)
C18' C17' N1 106.5(8)
C22' C17' N1 108.4(8)
C18' C17' H17' 109.9
C22' C17' H17' 109.9
N1 C17' H17' 109.9
C17' C18' C19' 112.2(10)
C17' C18' H18C 109.2
C19' C18' H18C 109.2
C17' C18' H18D 109.2
C19' C18' H18D 109.2
H18C C18' H18D 107.9
C18' C19' C20' 111.0(9)
C18' C19' H19C 109.4
C20' C19' H19C 109.4
C18' C19' H19D 109.4
C20' C19' H19D 109.4
H19C C19' H19D 108.0
C21' C20' C19' 113.3(9)
C21' C20' H20C 108.9
C19' C20' H20C 108.9
C21' C20' H20D 108.9
C19' C20' H20D 108.9
H20C C20' H20D 107.7
C20' C21' C22' 111.0(8)
C20' C21' H21C 109.4
C22' C21' H21C 109.4
C20' C21' H21D 109.4
C22' C21' H21D 109.4
H21C C21' H21D 108.0
C21' C22' C17' 109.5(8)
C21' C22' H22C 109.8
C17' C22' H22C 109.8
C21' C22' H22D 109.8
C17' C22' H22D 109.8
H22C C22' H22D 108.2
C30 C23 C1 110.7(2)
C30 C23 C36 114.3(2)
C1 C23 C36 106.2(2)
C30 C23 C24 104.7(2)
C1 C23 C24 112.4(2)
C36 C23 C24 108.7(2)
C29 C24 C25 116.7(3)
C29 C24 C23 124.2(2)
C25 C24 C23 118.9(2)
C26 C25 C24 121.9(3)
C26 C25 H25 119.1
C24 C25 H25 119.1
C25 C26 C27 120.4(3)
C25 C26 H26 119.8
C27 C26 H26 119.8
C28 C27 C26 118.5(3)
C28 C27 H27 120.7
C26 C27 H27 120.7
C27 C28 C29 120.8(3)
C27 C28 H28 119.6
C29 C28 H28 119.6
C24 C29 C28 121.6(3)
C24 C29 H29 119.2
C28 C29 H29 119.2
C31 C30 C35 117.4(2)
C31 C30 C23 122.4(2)
C35 C30 C23 119.8(2)
C32 C31 C30 121.4(2)
C32 C31 H31 119.3
C30 C31 H31 119.3
C33 C32 C31 120.5(2)
C33 C32 H32 119.8
C31 C32 H32 119.8
C32 C33 C34 119.1(2)
C32 C33 H33 120.5
C34 C33 H33 120.5
C35 C34 C33 120.4(3)
C35 C34 H34 119.8
C33 C34 H34 119.8
C34 C35 C30 121.2(2)
C34 C35 H35 119.4
C30 C35 H35 119.4
C41 C36 C37 117.5(2)
C41 C36 C23 124.7(2)
C37 C36 C23 117.8(2)
C38 C37 C36 121.8(3)
C38 C37 H37 119.1
C36 C37 H37 119.1
C37 C38 C39 119.3(3)
C37 C38 H38 120.3
C39 C38 H38 120.3
C40 C39 C38 119.8(3)
C40 C39 H39 120.1
C38 C39 H39 120.1
C39 C40 C41 120.4(3)
C39 C40 H40 119.8
C41 C40 H40 119.8
C36 C41 C40 121.2(3)
C36 C41 H41 119.4
C40 C41 H41 119.4
Si1 C42 H42A 109.5
Si1 C42 H42B 109.5
H42A C42 H42B 109.5
Si1 C42 H42C 109.5
H42A C42 H42C 109.5
H42B C42 H42C 109.5
Si1 C43 H43A 109.5
Si1 C43 H43B 109.5
H43A C43 H43B 109.5
Si1 C43 H43C 109.5
H43A C43 H43C 109.5
H43B C43 H43C 109.5
Si1 C44 H44A 109.5
Si1 C44 H44B 109.5
H44A C44 H44B 109.5
Si1 C44 H44C 109.5
H44A C44 H44C 109.5
H44B C44 H44C 109.5
Si2 C45 H45A 109.5
Si2 C45 H45B 109.5
H45A C45 H45B 109.5
Si2 C45 H45C 109.5
H45A C45 H45C 109.5
H45B C45 H45C 109.5
Si2 C46 H46A 109.5
Si2 C46 H46B 109.5
H46A C46 H46B 109.5
Si2 C46 H46C 109.5
H46A C46 H46C 109.5
H46B C46 H46C 109.5
Si2 C47 H47A 109.5
Si2 C47 H47B 109.5
H47A C47 H47B 109.5
Si2 C47 H47C 109.5
H47A C47 H47C 109.5
H47B C47 H47C 109.5

loop_
_geom_bond_atom_site_label_1
_geom_bond_atom_site_label_2
_geom_bond_distance
Mg1 O1 1.896(2)
Mg1 N3 1.990(2)
Mg1 N2 2.122(2)
Mg1 N1 2.230(3)
Mg1 C9 2.817(3)
Si1 N3 1.714(2)
Si1 C42 1.866(3)
Si1 C43 1.868(3)
Si1 C44 1.889(3)
Si2 N3 1.695(2)
Si2 C45 1.867(3)
Si2 C47 1.869(3)
Si2 C46 1.873(3)
O1 C6 1.319(3)
O2 C9 1.351(3)
O2 C10 1.393(3)
N1 C8 1.477(3)
N1 C7 1.498(3)
N1 C17 1.515(5)
N1 C17' 1.548(12)
N2 C9 1.288(3)
N2 C11 1.415(3)
C1 C2 1.382(4)
C1 C6 1.425(4)
C1 C23 1.545(3)
C2 C3 1.396(3)
C2 H2 0.9500
C3 C4 1.378(4)
C3 C16 1.507(4)
C4 C5 1.382(4)
C4 H4 0.9500
C5 C6 1.408(3)
C5 C7 1.505(4)
C7 H7A 0.9900
C7 H7B 0.9900
C8 C9 1.477(4)
C8 H8A 0.9900
C8 H8B 0.9900
C10 C15 1.373(4)
C10 C11 1.374(4)
C11 C12 1.375(4)
C12 C13 1.381(4)
C12 H12 0.9500
C13 C14 1.396(4)
C13 H13 0.9500
C14 C15 1.375(4)
C14 H14 0.9500
C15 H15 0.9500
C16 H16A 0.9800
C16 H16B 0.9800
C16 H16C 0.9800
C17 C22 1.516(6)
C17 C18 1.525(7)
C17 H17 1.0000
C18 C19 1.524(7)
C18 H18A 0.9900
C18 H18B 0.9900
C19 C20 1.504(6)
C19 H19A 0.9900
C19 H19B 0.9900
C20 C21 1.506(7)
C20 H20A 0.9900
C20 H20B 0.9900
C21 C22 1.534(6)
C21 H21A 0.9900
C21 H21B 0.9900
C22 H22A 0.9900
C22 H22B 0.9900
C17' C18' 1.502(17)
C17' C22' 1.528(14)
C17' H17' 1.0000
C18' C19' 1.524(16)
C18' H18C 0.9900
C18' H18D 0.9900
C19' C20' 1.552(14)
C19' H19C 0.9900
C19' H19D 0.9900
C20' C21' 1.486(14)
C20' H20C 0.9900
C20' H20D 0.9900
C21' C22' 1.524(13)
C21' H21C 0.9900
C21' H21D 0.9900
C22' H22C 0.9900
C22' H22D 0.9900
C23 C30 1.541(3)
C23 C36 1.548(4)
C23 C24 1.552(4)
C24 C29 1.378(3)
C24 C25 1.396(4)
C25 C26 1.376(4)
C25 H25 0.9500
C26 C27 1.384(4)
C26 H26 0.9500
C27 C28 1.370(4)
C27 H27 0.9500
C28 C29 1.389(4)
C28 H28 0.9500
C29 H29 0.9500
C30 C31 1.388(3)
C30 C35 1.397(3)
C31 C32 1.381(3)
C31 H31 0.9500
C32 C33 1.377(4)
C32 H32 0.9500
C33 C34 1.384(4)
C33 H33 0.9500
C34 C35 1.379(4)
C34 H34 0.9500
C35 H35 0.9500
C36 C41 1.379(4)
C36 C37 1.394(3)
C37 C38 1.376(4)
C37 H37 0.9500
C38 C39 1.383(4)
C38 H38 0.9500
C39 C40 1.372(4)
C39 H39 0.9500
C40 C41 1.379(4)
C40 H40 0.9500
C41 H41 0.9500
C42 H42A 0.9800
C42 H42B 0.9800
C42 H42C 0.9800
C43 H43A 0.9800
C43 H43B 0.9800
C43 H43C 0.9800
C44 H44A 0.9800
C44 H44B 0.9800
C44 H44C 0.9800
C45 H45A 0.9800
C45 H45B 0.9800
C45 H45C 0.9800
C46 H46A 0.9800
C46 H46B 0.9800
C46 H46C 0.9800
C47 H47A 0.9800
C47 H47B 0.9800
C47 H47C 0.9800

loop_
_geom_torsion_atom_site_label_1
_geom_torsion_atom_site_label_2
_geom_torsion_atom_site_label_3
_geom_torsion_atom_site_label_4
_geom_torsion
N3 Mg1 O1 C6 -135.6(2)
N2 Mg1 O1 C6 76.9(2)
N1 Mg1 O1 C6 -1.6(2)
C9 Mg1 O1 C6 53.5(2)
C45 Si2 N3 Si1 -61.6(2)
C47 Si2 N3 Si1 178.67(17)
C46 Si2 N3 Si1 60.0(2)
C45 Si2 N3 Mg1 107.8(2)
C47 Si2 N3 Mg1 -12.0(2)
C46 Si2 N3 Mg1 -130.66(18)
C42 Si1 N3 Si2 -140.16(17)
C43 Si1 N3 Si2 99.85(18)
C44 Si1 N3 Si2 -22.5(2)
C42 Si1 N3 Mg1 49.04(17)
C43 Si1 N3 Mg1 -70.94(16)
C44 Si1 N3 Mg1 166.70(14)
C6 C1 C2 C3 0.5(4)
C23 C1 C2 C3 177.9(2)
C1 C2 C3 C4 -0.7(4)
C1 C2 C3 C16 -177.5(2)
C2 C3 C4 C5 0.3(4)
C16 C3 C4 C5 177.1(2)
C3 C4 C5 C6 0.3(4)
C3 C4 C5 C7 -179.5(2)
Mg1 O1 C6 C5 23.5(4)
Mg1 O1 C6 C1 -155.61(19)
C4 C5 C6 O1 -179.7(2)
C7 C5 C6 O1 0.1(4)
C4 C5 C6 C1 -0.6(4)
C7 C5 C6 C1 179.3(2)
C2 C1 C6 O1 179.3(2)
C23 C1 C6 O1 1.7(3)
C2 C1 C6 C5 0.2(4)
C23 C1 C6 C5 -177.4(2)
C8 N1 C7 C5 -42.2(3)
C17 N1 C7 C5 -173.0(3)
C17' N1 C7 C5 -153.7(5)
Mg1 N1 C7 C5 69.6(2)
C4 C5 C7 N1 126.7(3)
C6 C5 C7 N1 -53.1(3)
C7 N1 C8 C9 148.8(2)
C17 N1 C8 C9 -78.9(3)
C17' N1 C8 C9 -103.3(5)
Mg1 N1 C8 C9 36.3(3)
C11 N2 C9 O2 0.6(3)
Mg1 N2 C9 O2 175.84(19)
C11 N2 C9 C8 -177.4(3)
Mg1 N2 C9 C8 -2.2(4)
C11 N2 C9 Mg1 -175.2(3)
C10 O2 C9 N2 -1.0(3)
C10 O2 C9 C8 177.2(3)
C10 O2 C9 Mg1 8.0(7)
N1 C8 C9 N2 -25.9(4)
N1 C8 C9 O2 156.1(2)
N1 C8 C9 Mg1 -27.52(19)
C9 O2 C10 C15 -178.3(3)
C9 O2 C10 C11 0.9(3)
C15 C10 C11 C12 -0.4(5)
O2 C10 C11 C12 -179.6(3)
C15 C10 C11 N2 178.6(3)
O2 C10 C11 N2 -0.6(3)
C9 N2 C11 C10 0.0(3)
Mg1 N2 C11 C10 -171.9(3)
C9 N2 C11 C12 178.8(3)
Mg1 N2 C11 C12 7.0(6)
C10 C11 C12 C13 0.8(4)
N2 C11 C12 C13 -177.9(3)
C11 C12 C13 C14 -1.1(5)
C12 C13 C14 C15 0.9(5)
C11 C10 C15 C14 0.1(4)
O2 C10 C15 C14 179.2(3)
C13 C14 C15 C10 -0.4(4)
C8 N1 C17 C22 -60.7(5)
C7 N1 C17 C22 70.1(4)
C17' N1 C17 C22 16.9(12)
Mg1 N1 C17 C22 -173.7(3)
C8 N1 C17 C18 174.8(3)
C7 N1 C17 C18 -54.4(4)
C17' N1 C17 C18 -107.6(15)
Mg1 N1 C17 C18 61.8(4)
N1 C17 C18 C19 -173.7(4)
C22 C17 C18 C19 59.2(5)
C17 C18 C19 C20 -56.8(5)
C18 C19 C20 C21 54.5(6)
C19 C20 C21 C22 -55.3(6)
N1 C17 C22 C21 175.2(4)
C18 C17 C22 C21 -59.0(5)
C20 C21 C22 C17 57.7(5)
C8 N1 C17' C18' 169.8(7)
C7 N1 C17' C18' -73.5(8)
C17 N1 C17' C18' 59.3(13)
Mg1 N1 C17' C18' 45.9(10)
C8 N1 C17' C22' 48.8(9)
C7 N1 C17' C22' 165.5(7)
C17 N1 C17' C22' -61.7(12)
Mg1 N1 C17' C22' -75.1(10)
C22' C17' C18' C19' -54.7(13)
N1 C17' C18' C19' -173.3(8)
C17' C18' C19' C20' 49.8(13)
C18' C19' C20' C21' -50.9(12)
C19' C20' C21' C22' 55.3(12)
C20' C21' C22' C17' -57.6(11)
C18' C17' C22' C21' 57.7(12)
N1 C17' C22' C21' 175.1(8)
C2 C1 C23 C30 113.5(3)
C6 C1 C23 C30 -68.9(3)
C2 C1 C23 C36 -121.9(3)
C6 C1 C23 C36 55.7(3)
C2 C1 C23 C24 -3.2(3)
C6 C1 C23 C24 174.3(2)
C30 C23 C24 C29 122.8(3)
C1 C23 C24 C29 -116.9(3)
C36 C23 C24 C29 0.2(3)
C30 C23 C24 C25 -52.2(3)
C1 C23 C24 C25 68.1(3)
C36 C23 C24 C25 -174.7(2)
C29 C24 C25 C26 1.9(4)
C23 C24 C25 C26 177.2(2)
C24 C25 C26 C27 -1.3(4)
C25 C26 C27 C28 -0.3(4)
C26 C27 C28 C29 1.4(4)
C25 C24 C29 C28 -0.9(4)
C23 C24 C29 C28 -175.9(2)
C27 C28 C29 C24 -0.8(4)
C1 C23 C30 C31 -2.3(3)
C36 C23 C30 C31 -122.1(3)
C24 C23 C30 C31 119.1(3)
C1 C23 C30 C35 -175.3(2)
C36 C23 C30 C35 64.9(3)
C24 C23 C30 C35 -53.9(3)
C35 C30 C31 C32 -0.9(4)
C23 C30 C31 C32 -174.1(2)
C30 C31 C32 C33 0.0(4)
C31 C32 C33 C34 0.3(4)
C32 C33 C34 C35 0.4(4)
C33 C34 C35 C30 -1.3(4)
C31 C30 C35 C34 1.6(4)
C23 C30 C35 C34 174.9(3)
C30 C23 C36 C41 -10.1(4)
C1 C23 C36 C41 -132.5(3)
C24 C23 C36 C41 106.5(3)
C30 C23 C36 C37 171.6(2)
C1 C23 C36 C37 49.2(3)
C24 C23 C36 C37 -71.9(3)
C41 C36 C37 C38 -1.9(4)
C23 C36 C37 C38 176.6(2)
C36 C37 C38 C39 0.2(4)
C37 C38 C39 C40 1.3(4)
C38 C39 C40 C41 -1.0(4)
C37 C36 C41 C40 2.2(4)
C23 C36 C41 C40 -176.2(2)
C39 C40 C41 C36 -0.8(4)
